data_2017239
loop_
_publ_author_name
'Al-Far, Rawhi H.'
'Haddad, Salim F.'
'Ali, Basem Fares'

_publ_section_title
;
 Three-dimensional framework structures: isomorphous
 bis(2,6-diamino-3,5-dibromopyridinium) tetrabromidometallate(II) salts
 with Cd^II^ and Mn^II^
;
_journal_coeditor_code GA3128
_journal_issue 8
_journal_name_full 'Acta Crystallographica Section C'
_journal_page_first m321
_journal_page_last m324
_journal_paper_doi 10.1107/S0108270109028571
_journal_volume 65
_journal_year 2009
_chemical_formula_iupac '(C5 H6 Br2 N3)2 '[Mn Br4]''
_chemical_formula_moiety '2C5 H6 Br2 N3 + , Br4 Mn 2-'
_chemical_formula_sum 'C10 H12 Br8 Mn N6'
_chemical_formula_weight 910.40
_chemical_name_common '[3,5-DBr-2,6-DAPyH]2.MnBr4'
_chemical_name_systematic
;
bis(2,6-diamino-3,5-dibromopyridinium) tetrabromidomanganate(II)
;
_space_group_IT_number 2
_symmetry_cell_setting triclinic
_symmetry_space_group_name_Hall '-P 1'
_symmetry_space_group_name_H-M 'P -1'
_atom_sites_solution_hydrogens geom
_atom_sites_solution_primary direct
_atom_sites_solution_secondary difmap
_audit_creation_method SHELXL97
_cell_angle_alpha 72.757(4)
_cell_angle_beta 86.692(4)
_cell_angle_gamma 66.159(4)
_cell_formula_units_Z 2
_cell_length_a 8.8776(19)
_cell_length_b 10.705(2)
_cell_length_c 13.962(3)
_cell_measurement_reflns_used 4301
_cell_measurement_temperature 296(2)
_cell_measurement_theta_max 27.190
_cell_measurement_theta_min 2.258
_cell_volume 1156.2(4)
_computing_cell_refinement 'SAINT-Plus (Bruker, 2001)'
_computing_data_collection 'SMART (Bruker, 2001)'
_computing_data_reduction 'SAINT-Plus (Bruker, 2001)'
_computing_molecular_graphics 'XP in SHELXTL (Version 6.10; Sheldrick, 2008)'
_computing_publication_material 'XCIF in SHELXTL (Version 6.10; Sheldrick, 2008)'
_computing_structure_refinement 'XL in SHELXTL (Version 6.10; Sheldrick, 2008)'
_computing_structure_solution 'XS in SHELXTL (Version 6.10; Sheldrick, 2008)'
_diffrn_ambient_temperature 296(2)
_diffrn_detector_area_resol_mean 8.3
_diffrn_measured_fraction_theta_full 0.992
_diffrn_measured_fraction_theta_max 0.992
_diffrn_measurement_device_type 'Bruker SMART APEX'
_diffrn_measurement_method \w
_diffrn_radiation_monochromator graphite
_diffrn_radiation_source 'sealed tube'
_diffrn_radiation_type MoK\a
_diffrn_radiation_wavelength 0.71073
_diffrn_reflns_av_R_equivalents 0.0328
_diffrn_reflns_av_sigmaI/netI 0.0509
_diffrn_reflns_limit_h_max 10
_diffrn_reflns_limit_h_min -10
_diffrn_reflns_limit_k_max 12
_diffrn_reflns_limit_k_min -12
_diffrn_reflns_limit_l_max 16
_diffrn_reflns_limit_l_min -16
_diffrn_reflns_number 10998
_diffrn_reflns_theta_full 25.25
_diffrn_reflns_theta_max 25.25
_diffrn_reflns_theta_min 1.53
_diffrn_standards_decay_% 0.01
_exptl_absorpt_coefficient_mu 14.403
_exptl_absorpt_correction_T_max 0.4212
_exptl_absorpt_correction_T_min 0.1345
_exptl_absorpt_correction_type empirical
_exptl_absorpt_process_details '(SADABS; Bruker, 2001)'
_exptl_crystal_colour colourless
_exptl_crystal_density_diffrn 2.615
_exptl_crystal_density_method 'not measured'
_exptl_crystal_description chip
_exptl_crystal_F_000 838
_exptl_crystal_size_max 0.17
_exptl_crystal_size_mid 0.12
_exptl_crystal_size_min 0.06
_refine_diff_density_max 0.851
_refine_diff_density_min -0.613
_refine_ls_extinction_method none
_refine_ls_goodness_of_fit_ref 1.046
_refine_ls_hydrogen_treatment constr
_refine_ls_matrix_type full
_refine_ls_number_parameters 226
_refine_ls_number_reflns 4154
_refine_ls_number_restraints 0
_refine_ls_restrained_S_all 1.046
_refine_ls_R_factor_all 0.0533
_refine_ls_R_factor_gt 0.0357
_refine_ls_shift/su_max 0.000
_refine_ls_shift/su_mean 0.000
_refine_ls_structure_factor_coef Fsqd
_refine_ls_weighting_details 'calc w = 1/[\s^2^(Fo^2^)+(0.0364P)^2^+0.0548P] where P=(Fo^2^+2Fc^2^)/3'
_refine_ls_weighting_scheme calc
_refine_ls_wR_factor_gt 0.0823
_refine_ls_wR_factor_ref 0.0891
_reflns_number_gt 3124
_reflns_number_total 4154
_reflns_threshold_expression I>2\s(I)
_cod_data_source_file ga3128.cif
_cod_data_source_block II
_cod_database_code 2017239
_cod_database_fobs_code 2017239

loop_
_symmetry_equiv_pos_as_xyz
'x, y, z'
'-x, -y, -z'

loop_
_atom_site_type_symbol
_atom_site_label
_atom_site_fract_x
_atom_site_fract_y
_atom_site_fract_z
_atom_site_U_iso_or_equiv
_atom_site_adp_type
_atom_site_calc_flag
_atom_site_refinement_flags
_atom_site_occupancy
_atom_site_disorder_assembly
_atom_site_disorder_group
Br Br1 0.39465(7) -0.00191(6) 0.18295(4) 0.05246(17) Uani d . 1 . .
C C1 -0.0902(7) 0.8317(5) 0.0581(4) 0.0426(12) Uani d . 1 . .
Mn Mn1 0.33366(10) 0.18802(9) 0.26764(6) 0.0458(2) Uani d . 1 . .
N N1 -0.0179(5) 0.7706(4) -0.0147(3) 0.0431(10) Uani d . 1 . .
H H1 -0.0793 0.7577 -0.0529 0.052 Uiso calc R 1 . .
Br Br2 0.20300(9) 0.11504(7) 0.42637(5) 0.0643(2) Uani d . 1 . .
C C2 0.0062(7) 0.8536(5) 0.1190(4) 0.0424(12) Uani d . 1 . .
N N2 -0.2537(6) 0.8681(6) 0.0624(4) 0.0660(14) Uani d . 1 . .
H H2A -0.3063 0.8524 0.0206 0.079 Uiso calc R 1 . .
H H2B -0.3057 0.9071 0.1070 0.079 Uiso calc R 1 . .
Br Br3 0.13889(7) 0.40914(6) 0.14204(5) 0.05476(17) Uani d . 1 . .
C C3 0.1727(7) 0.8117(5) 0.1062(4) 0.0500(14) Uani d . 1 . .
H H3 0.2393 0.8250 0.1479 0.060 Uiso calc R 1 . .
N N3 0.1965(6) 0.6712(5) -0.1053(4) 0.0608(13) Uani d . 1 . .
H H3A 0.1279 0.6618 -0.1407 0.073 Uiso calc R 1 . .
H H3B 0.2989 0.6434 -0.1181 0.073 Uiso calc R 1 . .
Br Br4 0.58857(8) 0.20637(7) 0.31527(5) 0.05810(18) Uani d . 1 . .
C C4 0.2406(7) 0.7501(5) 0.0314(4) 0.0460(13) Uani d . 1 . .
N N4 0.4376(6) 0.7572(5) 0.4429(3) 0.0485(11) Uani d . 1 . .
H H4 0.4273 0.8159 0.4761 0.058 Uiso calc R 1 . .
Br Br5 -0.09296(9) 0.94506(7) 0.21676(5) 0.0676(2) Uani d . 1 . .
C C5 0.1443(7) 0.7291(5) -0.0308(4) 0.0429(13) Uani d . 1 . .
N N5 0.6878(6) 0.7678(5) 0.4002(4) 0.0600(13) Uani d . 1 . .
H H5A 0.6691 0.8266 0.4346 0.072 Uiso calc R 1 . .
H H5B 0.7777 0.7433 0.3701 0.072 Uiso calc R 1 . .
Br Br6 0.46916(8) 0.69239(8) 0.01240(7) 0.0792(2) Uani d . 1 . .
C C6 0.5772(7) 0.7145(5) 0.3936(4) 0.0406(12) Uani d . 1 . .
N N6 0.1837(7) 0.7670(6) 0.4949(4) 0.0663(14) Uani d . 1 . .
H H6A 0.1817 0.8260 0.5259 0.080 Uiso calc R 1 . .
H H6B 0.1024 0.7422 0.4971 0.080 Uiso calc R 1 . .
Br Br7 0.78962(8) 0.55023(7) 0.27634(5) 0.06401(19) Uani d . 1 . .
C C7 0.5938(6) 0.6171(6) 0.3424(4) 0.0419(12) Uani d . 1 . .
Br Br8 0.16402(8) 0.55394(7) 0.38748(6) 0.0671(2) Uani d . 1 . .
C C8 0.4710(7) 0.5718(5) 0.3399(4) 0.0440(13) Uani d . 1 . .
H H8 0.4824 0.5083 0.3040 0.053 Uiso calc R 1 . .
C C9 0.3311(7) 0.6189(5) 0.3896(4) 0.0435(13) Uani d . 1 . .
C C10 0.3130(7) 0.7137(5) 0.4433(4) 0.0457(13) Uani d . 1 . .

loop_
_atom_site_aniso_label
_atom_site_aniso_U_11
_atom_site_aniso_U_22
_atom_site_aniso_U_33
_atom_site_aniso_U_12
_atom_site_aniso_U_13
_atom_site_aniso_U_23
Br1 0.0557(4) 0.0523(3) 0.0559(4) -0.0216(3) 0.0021(3) -0.0255(3)
C1 0.044(3) 0.038(3) 0.038(3) -0.014(3) 0.005(3) -0.005(2)
Mn1 0.0472(5) 0.0470(5) 0.0453(5) -0.0187(4) 0.0004(4) -0.0169(4)
N1 0.043(3) 0.050(3) 0.043(3) -0.023(2) 0.004(2) -0.018(2)
Br2 0.0775(5) 0.0650(4) 0.0593(4) -0.0341(4) 0.0240(4) -0.0271(3)
C2 0.047(3) 0.038(3) 0.041(3) -0.016(3) 0.004(3) -0.012(2)
N2 0.048(3) 0.084(4) 0.063(4) -0.020(3) 0.009(3) -0.029(3)
Br3 0.0528(4) 0.0462(3) 0.0584(4) -0.0161(3) -0.0061(3) -0.0099(3)
C3 0.057(4) 0.044(3) 0.057(4) -0.028(3) -0.005(3) -0.015(3)
N3 0.052(3) 0.069(3) 0.074(4) -0.026(3) 0.015(3) -0.039(3)
Br4 0.0529(4) 0.0734(4) 0.0623(4) -0.0289(3) 0.0036(3) -0.0354(3)
C4 0.037(3) 0.037(3) 0.061(4) -0.015(2) 0.004(3) -0.010(3)
N4 0.058(3) 0.047(3) 0.050(3) -0.025(2) 0.006(2) -0.024(2)
Br5 0.0945(5) 0.0588(4) 0.0532(4) -0.0306(4) 0.0186(4) -0.0251(3)
C5 0.047(3) 0.038(3) 0.046(3) -0.019(3) 0.004(3) -0.015(3)
N5 0.061(3) 0.068(3) 0.070(4) -0.039(3) 0.012(3) -0.030(3)
Br6 0.0421(4) 0.0799(5) 0.1266(7) -0.0271(4) 0.0103(4) -0.0440(5)
C6 0.043(3) 0.039(3) 0.040(3) -0.018(3) 0.000(2) -0.009(2)
N6 0.062(3) 0.080(4) 0.074(4) -0.036(3) 0.023(3) -0.041(3)
Br7 0.0563(4) 0.0741(4) 0.0711(4) -0.0276(3) 0.0189(3) -0.0361(4)
C7 0.039(3) 0.047(3) 0.044(3) -0.019(3) 0.005(2) -0.018(3)
Br8 0.0565(4) 0.0663(4) 0.0878(5) -0.0354(3) -0.0044(3) -0.0196(4)
C8 0.053(4) 0.039(3) 0.040(3) -0.016(3) -0.003(3) -0.014(2)
C9 0.041(3) 0.042(3) 0.049(3) -0.020(3) 0.001(3) -0.012(3)
C10 0.043(3) 0.046(3) 0.047(3) -0.016(3) 0.006(3) -0.017(3)

loop_
_atom_type_symbol
_atom_type_description
_atom_type_scat_dispersion_real
_atom_type_scat_dispersion_imag
_atom_type_scat_source
C C 0.0033 0.0016 'International Tables Vol C Tables 4.2.6.8 and 6.1.1.4'
H H 0.0000 0.0000 'International Tables Vol C Tables 4.2.6.8 and 6.1.1.4'
N N 0.0061 0.0033 'International Tables Vol C Tables 4.2.6.8 and 6.1.1.4'
Mn Mn 0.3368 0.7283 'International Tables Vol C Tables 4.2.6.8 and 6.1.1.4'
Br Br -0.2901 2.4595 'International Tables Vol C Tables 4.2.6.8 and 6.1.1.4'

loop_
_geom_angle_atom_site_label_1
_geom_angle_atom_site_label_2
_geom_angle_atom_site_label_3
_geom_angle_site_symmetry_1
_geom_angle_site_symmetry_3
_geom_angle
_geom_angle_publ_flag
N2 C1 N1 . . 116.1(5) ?
N2 C1 C2 . . 125.4(5) ?
N1 C1 C2 . . 118.4(5) ?
Br1 Mn1 Br2 . . 106.57(4) yes
Br1 Mn1 Br3 . . 103.34(4) yes
Br1 Mn1 Br4 . . 112.39(4) yes
Br2 Mn1 Br3 . . 112.89(4) yes
Br2 Mn1 Br4 . . 107.63(4) yes
Br3 Mn1 Br4 . . 113.83(4) yes
C5 N1 C1 . . 124.2(5) ?
C5 N1 H1 . . 117.9 ?
C1 N1 H1 . . 117.9 ?
C1 C2 C3 . . 119.5(5) ?
C1 C2 Br5 . . 119.2(4) ?
C3 C2 Br5 . . 121.3(4) ?
C1 N2 H2A . . 120.0 ?
C1 N2 H2B . . 120.0 ?
H2A N2 H2B . . 120.0 ?
C4 C3 C2 . . 120.0(5) ?
C4 C3 H3 . . 120.0 ?
C2 C3 H3 . . 120.0 ?
C5 N3 H3A . . 120.0 ?
C5 N3 H3B . . 120.0 ?
H3A N3 H3B . . 120.0 ?
C5 C4 C3 . . 120.9(5) ?
C5 C4 Br6 . . 118.6(4) ?
C3 C4 Br6 . . 120.5(4) ?
C6 N4 C10 . . 124.7(4) ?
C6 N4 H4 . . 117.7 ?
C10 N4 H4 . . 117.7 ?
N3 C5 N1 . . 117.1(5) ?
N3 C5 C4 . . 125.9(5) ?
N1 C5 C4 . . 117.0(5) ?
C6 N5 H5A . . 120.0 ?
C6 N5 H5B . . 120.0 ?
H5A N5 H5B . . 120.0 ?
N5 C6 N4 . . 117.3(5) ?
N5 C6 C7 . . 125.8(5) ?
N4 C6 C7 . . 116.9(4) ?
C10 N6 H6A . . 120.0 ?
C10 N6 H6B . . 120.0 ?
H6A N6 H6B . . 120.0 ?
C8 C7 C6 . . 120.4(5) ?
C8 C7 Br7 . . 121.4(4) ?
C6 C7 Br7 . . 118.2(4) ?
C7 C8 C9 . . 120.8(5) ?
C7 C8 H8 . . 119.6 ?
C9 C8 H8 . . 119.6 ?
C8 C9 C10 . . 120.0(5) ?
C8 C9 Br8 . . 120.6(4) ?
C10 C9 Br8 . . 119.4(4) ?
N6 C10 N4 . . 117.0(5) ?
N6 C10 C9 . . 125.8(5) ?
N4 C10 C9 . . 117.2(5) ?

loop_
_geom_bond_atom_site_label_1
_geom_bond_atom_site_label_2
_geom_bond_site_symmetry_2
_geom_bond_distance
_geom_bond_publ_flag
Mn1 Br1 . 2.5073(10) yes
Mn1 Br2 . 2.5054(11) yes
Mn1 Br3 . 2.4996(11) yes
Mn1 Br4 . 2.4925(11) yes
C1 N2 . 1.345(7) ?
C1 N1 . 1.360(6) ?
C1 C2 . 1.370(8) ?
N1 C5 . 1.351(6) ?
N1 H1 . 0.8600 ?
C2 C3 . 1.378(7) ?
C2 Br5 . 1.885(5) ?
N2 H2A . 0.8600 ?
N2 H2B . 0.8600 ?
C3 C4 . 1.379(8) ?
C3 H3 . 0.9300 ?
N3 C5 . 1.332(7) ?
N3 H3A . 0.8600 ?
N3 H3B . 0.8600 ?
C4 C5 . 1.377(8) ?
C4 Br6 . 1.895(5) ?
N4 C6 . 1.359(7) ?
N4 C10 . 1.362(6) ?
N4 H4 . 0.8600 ?
N5 C6 . 1.339(6) ?
N5 H5A . 0.8600 ?
N5 H5B . 0.8600 ?
C6 C7 . 1.388(7) ?
N6 C10 . 1.334(7) ?
N6 H6A . 0.8600 ?
N6 H6B . 0.8600 ?
Br7 C7 . 1.894(5) ?
C7 C8 . 1.366(7) ?
Br8 C9 . 1.881(5) ?
C8 C9 . 1.372(7) ?
C8 H8 . 0.9300 ?
C9 C10 . 1.387(7) ?

loop_
_geom_hbond_atom_site_label_D
_geom_hbond_atom_site_label_H
_geom_hbond_atom_site_label_A
_geom_hbond_site_symmetry_A
_geom_hbond_distance_DH
_geom_hbond_distance_HA
_geom_hbond_distance_DA
_geom_hbond_angle_DHA
N1 H1 Br3 2_565 0.86 2.68 3.456(4) 150.9
N2 H2A Br1 2_565 0.86 2.79 3.389(6) 127.9
N2 H2B Br1 1_465 0.86 2.71 3.433(5) 142.6
N3 H3A Br3 2_565 0.86 2.77 3.518(5) 146.9
N4 H4 Br2 1_565 0.86 2.90 3.485(4) 127.3
N4 H4 Br4 2_666 0.86 2.85 3.496(4) 133.2
N5 H5A Br2 2_666 0.86 2.64 3.380(5) 144.3
N6 H6A Br4 2_666 0.86 2.95 3.567(6) 130.5
C8 H8 Br4 . 0.93 2.93 3.737(5) 145.4
C3 H3 Br1 1_565 0.93 2.87 3.701(5) 148.9
N6 H6B Br2 2_566 0.86 2.85 3.387(5) 122.4

loop_
_geom_torsion_atom_site_label_1
_geom_torsion_atom_site_label_2
_geom_torsion_atom_site_label_3
_geom_torsion_atom_site_label_4
_geom_torsion_site_symmetry_1
_geom_torsion_site_symmetry_2
_geom_torsion_site_symmetry_3
_geom_torsion_site_symmetry_4
_geom_torsion
_geom_torsion_publ_flag
N2 C1 N1 C5 . . . . 179.1(5) ?
C2 C1 N1 C5 . . . . 0.3(7) ?
N2 C1 C2 C3 . . . . -179.6(5) ?
N1 C1 C2 C3 . . . . -1.0(8) ?
N2 C1 C2 Br5 . . . . -1.2(8) ?
N1 C1 C2 Br5 . . . . 177.5(3) ?
C1 C2 C3 C4 . . . . 0.9(8) ?
Br5 C2 C3 C4 . . . . -177.5(4) ?
C2 C3 C4 C5 . . . . -0.3(8) ?
C2 C3 C4 Br6 . . . . 179.8(4) ?
C1 N1 C5 N3 . . . . -179.8(5) ?
C1 N1 C5 C4 . . . . 0.3(7) ?
C3 C4 C5 N3 . . . . 179.8(5) ?
Br6 C4 C5 N3 . . . . -0.3(8) ?
C3 C4 C5 N1 . . . . -0.3(8) ?
Br6 C4 C5 N1 . . . . 179.6(3) ?
C10 N4 C6 N5 . . . . 179.7(5) ?
C10 N4 C6 C7 . . . . -1.6(8) ?
N5 C6 C7 C8 . . . . -179.1(5) ?
N4 C6 C7 C8 . . . . 2.2(8) ?
N5 C6 C7 Br7 . . . . 0.6(8) ?
N4 C6 C7 Br7 . . . . -178.0(4) ?
C6 C7 C8 C9 . . . . -1.5(8) ?
Br7 C7 C8 C9 . . . . 178.8(4) ?
C7 C8 C9 C10 . . . . 0.0(8) ?
C7 C8 C9 Br8 . . . . -179.0(4) ?
C6 N4 C10 N6 . . . . -179.4(5) ?
C6 N4 C10 C9 . . . . 0.1(8) ?
C8 C9 C10 N6 . . . . -179.8(6) ?
Br8 C9 C10 N6 . . . . -0.8(8) ?
C8 C9 C10 N4 . . . . 0.7(8) ?
Br8 C9 C10 N4 . . . . 179.8(4) ?
